data_7021551
loop_
_publ_author_name
'Adonin, Sergey A.'
'Sokolov, Maxim N.'
'Smolentsev, Anton I.'
'Kozlova, Svetlana G.'
'Fedin, Vladimir P.'

_publ_section_title
;
 [PtBi2I12](2-): the first polyiodobismuthate containing an octahedral
 heterometallic unit.
;
_journal_issue 27
_journal_name_full 'Dalton transactions (Cambridge, England : 2003)'
_journal_page_first 9818
_journal_page_last 9821
_journal_paper_doi 10.1039/c3dt51048d
_journal_volume 42
_journal_year 2013
_chemical_formula_moiety 'C45 H90 Na4 O15, 2(Bi2 I12 Pt), 3(C3 H6 O)'
_chemical_formula_sum 'C54 H108 Bi4 I24 Na4 O18 Pt2'
_chemical_formula_weight 5409.06
_chemical_name_systematic
;
?
;
_space_group_IT_number 155
_symmetry_cell_setting trigonal
_symmetry_space_group_name_Hall 'R 3 2"'
_symmetry_space_group_name_H-M 'R 3 2 :H'
_atom_sites_solution_hydrogens geom
_atom_sites_solution_primary direct
_atom_sites_solution_secondary difmap
_audit_creation_method SHELXL-97
_cell_angle_alpha 90.00
_cell_angle_beta 90.00
_cell_angle_gamma 120.00
_cell_formula_units_Z 3
_cell_length_a 13.9687(9)
_cell_length_b 13.9687(9)
_cell_length_c 57.126(8)
_cell_measurement_reflns_used 1658
_cell_measurement_temperature 150(2)
_cell_measurement_theta_max 26.25
_cell_measurement_theta_min 2.92
_cell_volume 9653.3(16)
_computing_cell_refinement 'SAINT (Bruker, 2004)'
_computing_data_collection 'APEX2 (Bruker, 2004)'
_computing_data_reduction 'SAINT (Bruker, 2004)'
_computing_molecular_graphics 'SHELXTL (Bruker, 2004)'
_computing_publication_material 'SHELXTL (Bruker, 2004)'
_computing_structure_refinement 'SHELXTL (Bruker, 2004)'
_computing_structure_solution 'SHELXTL (Bruker, 2004)'
_diffrn_ambient_temperature 150(2)
_diffrn_detector_area_resol_mean 25
_diffrn_measured_fraction_theta_full 1.000
_diffrn_measured_fraction_theta_max 1.000
_diffrn_measurement_device_type 'Bruker Nonius X8Apex CCD area-detector'
_diffrn_measurement_method '\f scans'
_diffrn_radiation_monochromator graphite
_diffrn_radiation_source 'fine-focus sealed tube'
_diffrn_radiation_type MoK\a
_diffrn_radiation_wavelength 0.71073
_diffrn_reflns_av_R_equivalents 0.0652
_diffrn_reflns_av_sigmaI/netI 0.1053
_diffrn_reflns_limit_h_max 11
_diffrn_reflns_limit_h_min -17
_diffrn_reflns_limit_k_max 17
_diffrn_reflns_limit_k_min -12
_diffrn_reflns_limit_l_max 31
_diffrn_reflns_limit_l_min -71
_diffrn_reflns_number 7335
_diffrn_reflns_theta_full 25.25
_diffrn_reflns_theta_max 26.37
_diffrn_reflns_theta_min 1.72
_diffrn_standards_number 0
_exptl_absorpt_coefficient_mu 13.427
_exptl_absorpt_correction_T_max 0.8774
_exptl_absorpt_correction_T_min 0.1409
_exptl_absorpt_correction_type multi-scan
_exptl_absorpt_process_details SADABS
_exptl_crystal_colour black
_exptl_crystal_density_diffrn 2.791
_exptl_crystal_density_method 'not measured'
_exptl_crystal_description plate
_exptl_crystal_F_000 7140
_exptl_crystal_size_max 0.24
_exptl_crystal_size_mid 0.20
_exptl_crystal_size_min 0.01
_platon_squeeze_details
;
The solvent acetone molecules appeared to be highly disordered and it
was difficult to model their positions reliably. Therefore, the structure
was treated via PLATON/SQUEEZE (van der Sluis & Spek, 1990; Spek, 2003)
procedure to remove the contribution of the electron density in the solvent
regions from the intensity data, and the solvent-free model was emplyed from
the final refinement. The total potential solvent accessible void volume was
estimated to be 1376.2 Ang**3 and the electron count per unit cell was 271,
which were assigned to 9 acetone molecules per unit cell or 3 acetone
molecules per formula unit.
;
_refine_diff_density_max 6.997
_refine_diff_density_min -2.703
_refine_diff_density_rms 0.419
_refine_ls_abs_structure_details 'Flack H D (1983), Acta Cryst. A39, 876-881'
_refine_ls_abs_structure_Flack 0.020(17)
_refine_ls_extinction_method none
_refine_ls_goodness_of_fit_ref 0.981
_refine_ls_hydrogen_treatment constr
_refine_ls_matrix_type full
_refine_ls_number_parameters 136
_refine_ls_number_reflns 4335
_refine_ls_number_restraints 15
_refine_ls_restrained_S_all 0.980
_refine_ls_R_factor_all 0.0979
_refine_ls_R_factor_gt 0.0775
_refine_ls_shift/su_max 0.000
_refine_ls_shift/su_mean 0.000
_refine_ls_structure_factor_coef Fsqd
_refine_ls_weighting_details 'calc w=1/[\s^2^(Fo^2^)+(0.1334P)^2^] where P=(Fo^2^+2Fc^2^)/3'
_refine_ls_weighting_scheme calc
_refine_ls_wR_factor_gt 0.1885
_refine_ls_wR_factor_ref 0.2043
_reflns_number_gt 3366
_reflns_number_total 4335
_reflns_threshold_expression >2sigma(I)
_cod_data_source_file c3dt51048d.txt
_cod_data_source_block 1
_cod_original_sg_symbol_H-M 'R 32'
_cod_database_code 7021551

loop_
_symmetry_equiv_pos_as_xyz
'x, y, z'
'-y, x-y, z'
'-x+y, -x, z'
'x-y, -y, -z'
'-x, -x+y, -z'
'y, x, -z'
'x+2/3, y+1/3, z+1/3'
'-y+2/3, x-y+1/3, z+1/3'
'-x+y+2/3, -x+1/3, z+1/3'
'x-y+2/3, -y+1/3, -z+1/3'
'-x+2/3, -x+y+1/3, -z+1/3'
'y+2/3, x+1/3, -z+1/3'
'x+1/3, y+2/3, z+2/3'
'-y+1/3, x-y+2/3, z+2/3'
'-x+y+1/3, -x+2/3, z+2/3'
'x-y+1/3, -y+2/3, -z+2/3'
'-x+1/3, -x+y+2/3, -z+2/3'
'y+1/3, x+2/3, -z+2/3'

loop_
_atom_site_label
_atom_site_type_symbol
_atom_site_fract_x
_atom_site_fract_y
_atom_site_fract_z
_atom_site_U_iso_or_equiv
_atom_site_adp_type
_atom_site_occupancy
_atom_site_symmetry_multiplicity
_atom_site_calc_flag
_atom_site_refinement_flags
Bi1 Bi 0.6667 0.3333 -0.03886(2) 0.0246(3) Uani 1 3 d S
Pt1 Pt 0.6667 0.3333 0.03616(2) 0.0192(3) Uani 1 3 d S
I1 I 0.51934(14) 0.13591(14) -0.06383(3) 0.0401(4) Uani 1 1 d .
Na1 Na 0.0000 0.0000 0.0301(2) 0.025(3) Uani 1 3 d S
O1 O 0.1198(15) 0.0000 0.0000 0.020(4) Uani 1 2 d S
Bi2 Bi 0.6667 0.3333 0.10795(2) 0.0303(4) Uani 1 3 d S
I2 I 0.61602(13) 0.15865(12) 0.00889(2) 0.0284(4) Uani 1 1 d .
Na2 Na 0.0000 0.0000 0.0873(2) 0.037(4) Uani 1 3 d S
O2 O 0.1197(12) 0.1318(13) 0.0585(3) 0.030(4) Uani 1 1 d .
I3 I 0.49299(12) 0.20735(13) 0.06356(2) 0.0306(4) Uani 1 1 d .
O3 O -0.014(2) 0.140(2) 0.1056(4) 0.077(7) Uani 1 1 d DU
I4 I 0.5067(2) 0.3709(2) 0.13205(4) 0.0629(6) Uani 1 1 d .
C11 C 0.208(2) 0.0000 0.0000 0.028(7) Uani 1 2 d S
C12 C 0.280(2) 0.032(2) 0.0210(5) 0.041(7) Uani 1 1 d .
H12A H 0.3534 0.0926 0.0170 0.062 Uiso 1 1 calc R
H12B H 0.2850 -0.0318 0.0265 0.062 Uiso 1 1 calc R
H12C H 0.2477 0.0557 0.0334 0.062 Uiso 1 1 calc R
C21 C 0.1948(18) 0.2274(17) 0.0592(4) 0.024(5) Uani 1 1 d .
C22 C 0.252(2) 0.298(2) 0.0382(5) 0.044(7) Uani 1 1 d .
H22A H 0.2347 0.2516 0.0243 0.066 Uiso 1 1 calc R
H22B H 0.3321 0.3385 0.0408 0.066 Uiso 1 1 calc R
H22C H 0.2265 0.3516 0.0358 0.066 Uiso 1 1 calc R
C23 C 0.248(3) 0.281(2) 0.0830(5) 0.047(7) Uani 1 1 d .
H23A H 0.2090 0.2289 0.0957 0.070 Uiso 1 1 calc R
H23B H 0.2422 0.3479 0.0853 0.070 Uiso 1 1 calc R
H23C H 0.3258 0.3014 0.0830 0.070 Uiso 1 1 calc R
C31 C -0.028(4) 0.188(3) 0.1216(5) 0.085(7) Uani 1 1 d DU
C32 C -0.003(4) 0.307(3) 0.1211(8) 0.085(7) Uani 1 1 d D
H32A H 0.0565 0.3499 0.1100 0.128 Uiso 1 1 calc R
H32B H 0.0186 0.3396 0.1368 0.128 Uiso 1 1 calc R
H32C H -0.0700 0.3087 0.1162 0.128 Uiso 1 1 calc R
C33 C -0.080(4) 0.124(3) 0.1440(6) 0.085(7) Uani 1 1 d D
H33A H -0.1519 0.1181 0.1464 0.128 Uiso 1 1 calc R
H33B H -0.0315 0.1621 0.1573 0.128 Uiso 1 1 calc R
H33C H -0.0895 0.0495 0.1426 0.128 Uiso 1 1 calc R

loop_
_atom_site_aniso_label
_atom_site_aniso_U_11
_atom_site_aniso_U_22
_atom_site_aniso_U_33
_atom_site_aniso_U_23
_atom_site_aniso_U_13
_atom_site_aniso_U_12
Bi1 0.0213(4) 0.0213(4) 0.0312(6) 0.000 0.000 0.0107(2)
Pt1 0.0171(4) 0.0171(4) 0.0233(6) 0.000 0.000 0.00856(19)
I1 0.0289(9) 0.0273(8) 0.0576(10) -0.0098(8) -0.0076(8) 0.0092(7)
Na1 0.028(5) 0.028(5) 0.018(6) 0.000 0.000 0.014(2)
O1 0.022(8) 0.011(9) 0.025(9) -0.009(8) -0.005(4) 0.005(5)
Bi2 0.0332(5) 0.0332(5) 0.0246(6) 0.000 0.000 0.0166(3)
I2 0.0342(8) 0.0208(7) 0.0313(7) -0.0027(6) -0.0025(6) 0.0145(7)
Na2 0.040(6) 0.040(6) 0.030(7) 0.000 0.000 0.020(3)
O2 0.016(8) 0.023(8) 0.048(9) 0.005(7) -0.009(7) 0.008(7)
I3 0.0201(7) 0.0298(8) 0.0333(7) 0.0002(6) 0.0023(6) 0.0061(6)
O3 0.069(10) 0.086(11) 0.082(10) -0.021(8) 0.014(8) 0.044(8)
I4 0.0626(14) 0.0791(16) 0.0598(12) -0.0027(11) 0.0134(10) 0.0451(13)
C11 0.010(9) 0.025(17) 0.054(19) 0.007(15) 0.003(8) 0.012(8)
C12 0.020(12) 0.059(18) 0.053(15) -0.009(14) -0.006(12) 0.026(13)
C21 0.022(11) 0.013(10) 0.039(11) 0.011(9) 0.006(9) 0.009(9)
C22 0.044(16) 0.037(15) 0.061(16) 0.013(13) 0.021(14) 0.028(14)
C23 0.049(17) 0.036(15) 0.055(15) -0.009(13) -0.009(14) 0.022(14)
C31 0.081(10) 0.090(11) 0.084(10) -0.001(8) 0.011(8) 0.043(8)
C32 0.081(10) 0.090(11) 0.084(10) -0.001(8) 0.011(8) 0.043(8)
C33 0.081(10) 0.090(11) 0.084(10) -0.001(8) 0.011(8) 0.043(8)

loop_
_atom_type_symbol
_atom_type_description
_atom_type_scat_dispersion_real
_atom_type_scat_dispersion_imag
_atom_type_scat_source
C C 0.0033 0.0016 'International Tables Vol C Tables 4.2.6.8 and 6.1.1.4'
H H 0.0000 0.0000 'International Tables Vol C Tables 4.2.6.8 and 6.1.1.4'
Bi Bi -4.1077 10.2566 'International Tables Vol C Tables 4.2.6.8 and 6.1.1.4'
I I -0.4742 1.8119 'International Tables Vol C Tables 4.2.6.8 and 6.1.1.4'
Na Na 0.0362 0.0249 'International Tables Vol C Tables 4.2.6.8 and 6.1.1.4'
O O 0.0106 0.0060 'International Tables Vol C Tables 4.2.6.8 and 6.1.1.4'
Pt Pt -1.7033 8.3905 'International Tables Vol C Tables 4.2.6.8 and 6.1.1.4'

loop_
_geom_angle_atom_site_label_1
_geom_angle_atom_site_label_2
_geom_angle_atom_site_label_3
_geom_angle
_geom_angle_site_symmetry_1
_geom_angle_site_symmetry_3
I1 Bi1 I1 97.35(6) 2_655 .
I1 Bi1 I1 97.35(6) 2_655 3_665
I1 Bi1 I1 97.35(6) . 3_665
I1 Bi1 I2 113.21(5) 2_655 .
I1 Bi1 I2 85.36(4) . .
I1 Bi1 I2 148.79(5) 3_665 .
I1 Bi1 I2 85.36(4) 2_655 2_655
I1 Bi1 I2 148.79(5) . 2_655
I1 Bi1 I2 113.21(5) 3_665 2_655
I2 Bi1 I2 65.35(4) . 2_655
I1 Bi1 I2 148.79(5) 2_655 3_665
I1 Bi1 I2 113.21(5) . 3_665
I1 Bi1 I2 85.36(4) 3_665 3_665
I2 Bi1 I2 65.35(4) . 3_665
I2 Bi1 I2 65.35(4) 2_655 3_665
I2 Pt1 I2 89.49(5) . 2_655
I2 Pt1 I2 89.49(5) . 3_665
I2 Pt1 I2 89.49(5) 2_655 3_665
I2 Pt1 I3 91.17(5) . 2_655
I2 Pt1 I3 90.08(5) 2_655 2_655
I2 Pt1 I3 179.21(5) 3_665 2_655
I2 Pt1 I3 179.21(5) . 3_665
I2 Pt1 I3 91.17(5) 2_655 3_665
I2 Pt1 I3 90.08(5) 3_665 3_665
I3 Pt1 I3 89.26(5) 2_655 3_665
I2 Pt1 I3 90.08(5) . .
I2 Pt1 I3 179.21(5) 2_655 .
I2 Pt1 I3 91.17(5) 3_665 .
I3 Pt1 I3 89.26(5) 2_655 .
I3 Pt1 I3 89.26(5) 3_665 .
O2 Na1 O2 79.1(7) . 2
O2 Na1 O2 79.1(7) . 3
O2 Na1 O2 79.1(7) 2 3
O2 Na1 O1 105.5(5) . .
O2 Na1 O1 175.4(5) 2 .
O2 Na1 O1 101.1(5) 3 .
O2 Na1 O1 175.4(5) . 3
O2 Na1 O1 101.1(5) 2 3
O2 Na1 O1 105.5(5) 3 3
O1 Na1 O1 74.3(6) . 3
O2 Na1 O1 101.1(5) . 2
O2 Na1 O1 105.5(5) 2 2
O2 Na1 O1 175.4(5) 3 2
O1 Na1 O1 74.3(6) . 2
O1 Na1 O1 74.3(6) 3 2
C11 O1 Na1 134.2(4) . 4
C11 O1 Na1 134.2(4) . .
Na1 O1 Na1 91.6(8) 4 .
I4 Bi2 I4 99.15(7) 2_655 3_665
I4 Bi2 I4 99.15(7) 2_655 .
I4 Bi2 I4 99.15(6) 3_665 .
I4 Bi2 I3 96.97(6) 2_655 .
I4 Bi2 I3 158.69(6) 3_665 .
I4 Bi2 I3 91.93(6) . .
I4 Bi2 I3 91.93(6) 2_655 2_655
I4 Bi2 I3 96.97(6) 3_665 2_655
I4 Bi2 I3 158.69(6) . 2_655
I3 Bi2 I3 68.56(5) . 2_655
I4 Bi2 I3 158.68(6) 2_655 3_665
I4 Bi2 I3 91.93(6) 3_665 3_665
I4 Bi2 I3 96.97(6) . 3_665
I3 Bi2 I3 68.56(5) . 3_665
I3 Bi2 I3 68.55(5) 2_655 3_665
Pt1 I2 Bi1 87.06(5) . .
O3 Na2 O3 101.2(9) . 2
O3 Na2 O3 101.2(9) . 3
O3 Na2 O3 101.2(9) 2 3
O3 Na2 O2 88.9(7) . 2
O3 Na2 O2 89.0(8) 2 2
O3 Na2 O2 163.9(9) 3 2
O3 Na2 O2 163.9(9) . 3
O3 Na2 O2 88.9(7) 2 3
O3 Na2 O2 89.0(8) 3 3
O2 Na2 O2 78.7(7) 2 3
O3 Na2 O2 89.0(8) . .
O3 Na2 O2 163.9(9) 2 .
O3 Na2 O2 88.9(7) 3 .
O2 Na2 O2 78.7(7) 2 .
O2 Na2 O2 78.7(7) 3 .
C21 O2 Na1 138.7(15) . .
C21 O2 Na2 134.7(16) . .
Na1 O2 Na2 85.6(6) . .
Pt1 I3 Bi2 85.22(5) . .
C31 O3 Na2 157(2) . .
O1 C11 C12 121.7(13) . .
O1 C11 C12 121.7(13) . 4
C12 C11 C12 117(3) . 4
C11 C12 H12A 109.5 . .
C11 C12 H12B 109.5 . .
H12A C12 H12B 109.5 . .
C11 C12 H12C 109.5 . .
H12A C12 H12C 109.5 . .
H12B C12 H12C 109.5 . .
O2 C21 C22 125(2) . .
O2 C21 C23 120(2) . .
C22 C21 C23 114(2) . .
C21 C22 H22A 109.5 . .
C21 C22 H22B 109.5 . .
H22A C22 H22B 109.5 . .
C21 C22 H22C 109.5 . .
H22A C22 H22C 109.5 . .
H22B C22 H22C 109.5 . .
C21 C23 H23A 109.5 . .
C21 C23 H23B 109.5 . .
H23A C23 H23B 109.5 . .
C21 C23 H23C 109.5 . .
H23A C23 H23C 109.5 . .
H23B C23 H23C 109.5 . .
O3 C31 C32 126(3) . .
O3 C31 C33 118(3) . .
C32 C31 C33 116(3) . .
C31 C32 H32A 109.5 . .
C31 C32 H32B 109.5 . .
H32A C32 H32B 109.5 . .
C31 C32 H32C 109.5 . .
H32A C32 H32C 109.5 . .
H32B C32 H32C 109.5 . .
C31 C33 H33A 109.5 . .
C31 C33 H33B 109.5 . .
H33A C33 H33B 109.5 . .
C31 C33 H33C 109.5 . .
H33A C33 H33C 109.5 . .
H33B C33 H33C 109.5 . .

loop_
_geom_bond_atom_site_label_1
_geom_bond_atom_site_label_2
_geom_bond_distance
_geom_bond_site_symmetry_2
Bi1 I1 2.8634(17) 2_655
Bi1 I1 2.8634(17) .
Bi1 I1 2.8634(17) 3_665
Bi1 I2 3.4883(18) .
Bi1 I2 3.4883(18) 2_655
Bi1 I2 3.4883(18) 3_665
Pt1 I2 2.6750(15) .
Pt1 I2 2.6750(15) 2_655
Pt1 I2 2.6750(15) 3_665
Pt1 I3 2.6763(16) 2_655
Pt1 I3 2.6763(16) 3_665
Pt1 I3 2.6763(16) .
Na1 O2 2.398(17) .
Na1 O2 2.398(17) 2
Na1 O2 2.398(17) 3
Na1 O1 2.399(17) .
Na1 O1 2.399(17) 3
Na1 O1 2.399(17) 2
O1 C11 1.23(4) .
O1 Na1 2.399(17) 4
Bi2 I4 2.887(2) 2_655
Bi2 I4 2.887(2) 3_665
Bi2 I4 2.887(2) .
Bi2 I3 3.3383(17) .
Bi2 I3 3.3384(17) 2_655
Bi2 I3 3.3384(17) 3_665
Na2 O3 2.31(2) .
Na2 O3 2.31(2) 2
Na2 O3 2.31(2) 3
Na2 O2 2.409(18) 2
Na2 O2 2.409(18) 3
Na2 O2 2.409(18) .
O2 C21 1.22(3) .
O3 C31 1.206(18) .
C11 C12 1.48(3) .
C11 C12 1.48(3) 4
C12 H12A 0.9800 .
C12 H12B 0.9800 .
C12 H12C 0.9800 .
C21 C22 1.51(3) .
C21 C23 1.55(3) .
C22 H22A 0.9800 .
C22 H22B 0.9800 .
C22 H22C 0.9800 .
C23 H23A 0.9800 .
C23 H23B 0.9800 .
C23 H23C 0.9800 .
C31 C32 1.520(19) .
C31 C33 1.522(19) .
C32 H32A 0.9800 .
C32 H32B 0.9800 .
C32 H32C 0.9800 .
C33 H33A 0.9800 .
C33 H33B 0.9800 .
C33 H33C 0.9800 .

loop_
_platon_squeeze_void_nr
_platon_squeeze_void_average_x
_platon_squeeze_void_average_y
_platon_squeeze_void_average_z
_platon_squeeze_void_volume
_platon_squeeze_void_count_electrons
_platon_squeeze_void_content
1 0.333 0.667 0.167 459 91 ' '
2 0.000 0.000 0.500 456 90 ' '
3 -0.333 0.333 0.833 459 91 ' '
